data_4082387
loop_
_publ_author_name
'Fischer, Markus'
'Burschka, Christian'
'Tacke, Reinhold'

_publ_section_title
;
 Synthesis of 4-Silacyclohexan-1-ones and (4-Silacyclohexan-1-yl)amines
 Containing the Silicon Protecting Groups MOP (4-Methoxyphenyl), DMOP
 (2,4-Dimethoxyphenyl), or TMOP (2,4,6-Trimethoxyphenyl): Versatile Si-
 and C-Functional Building Blocks for Synthesis
;
_journal_issue 4
_journal_name_full Organometallics
_journal_page_first 1020
_journal_paper_doi 10.1021/om401208y
_journal_volume 33
_journal_year 2014
_chemical_formula_moiety 'C17 H22 O5 Si'
_chemical_formula_sum 'C17 H22 O5 Si'
_chemical_formula_weight 334.44
_chemical_name_systematic
; 
 ? 
;
_space_group_IT_number 2
_symmetry_cell_setting triclinic
_symmetry_space_group_name_Hall '-P 1'
_symmetry_space_group_name_H-M 'P -1'
_atom_sites_solution_hydrogens geom
_atom_sites_solution_primary direct
_atom_sites_solution_secondary difmap
_audit_creation_method SHELXL-97
_cell_angle_alpha 101.08(2)
_cell_angle_beta 105.59(2)
_cell_angle_gamma 102.96(2)
_cell_formula_units_Z 2
_cell_length_a 7.8334(15)
_cell_length_b 9.7670(18)
_cell_length_c 12.822(3)
_cell_measurement_reflns_used 3259
_cell_measurement_temperature 173(2)
_cell_measurement_theta_max 25.06
_cell_measurement_theta_min 8.15
_cell_volume 886.9(4)
_computing_cell_refinement Stoe-IPDS
_computing_data_collection Stoe-IPDS
_computing_data_reduction Stoe-IPDS
_computing_molecular_graphics Ortep/Povray
_computing_publication_material Bruker-SHELXTL
_computing_structure_refinement 'SHELXL-97 (Sheldrick, 2008)'
_computing_structure_solution 'SHELXS-97 (Sheldrick, 2008)'
_diffrn_ambient_temperature 173(2)
_diffrn_measured_fraction_theta_full 0.988
_diffrn_measured_fraction_theta_max 0.988
_diffrn_measurement_device_type image_plate_Stoe-IPDS
_diffrn_measurement_method omega_scan
_diffrn_radiation_monochromator graphite
_diffrn_radiation_source 'fine-focus sealed tube'
_diffrn_radiation_type MoK\a
_diffrn_radiation_wavelength 0.71073
_diffrn_reflns_av_R_equivalents 0.0631
_diffrn_reflns_av_sigmaI/netI 0.0603
_diffrn_reflns_limit_h_max 10
_diffrn_reflns_limit_h_min -10
_diffrn_reflns_limit_k_max 13
_diffrn_reflns_limit_k_min -13
_diffrn_reflns_limit_l_max 17
_diffrn_reflns_limit_l_min -17
_diffrn_reflns_number 9983
_diffrn_reflns_theta_full 29.10
_diffrn_reflns_theta_max 29.10
_diffrn_reflns_theta_min 2.78
_exptl_absorpt_coefficient_mu 0.154
_exptl_absorpt_correction_type none
_exptl_crystal_colour colorless
_exptl_crystal_density_diffrn 1.252
_exptl_crystal_density_method 'not measured'
_exptl_crystal_description block
_exptl_crystal_F_000 356
_exptl_crystal_size_max .5
_exptl_crystal_size_mid .5
_exptl_crystal_size_min .3
_refine_diff_density_max 0.431
_refine_diff_density_min -0.302
_refine_diff_density_rms 0.054
_refine_ls_extinction_method none
_refine_ls_goodness_of_fit_ref 1.059
_refine_ls_hydrogen_treatment constr
_refine_ls_matrix_type full
_refine_ls_number_parameters 213
_refine_ls_number_reflns 4693
_refine_ls_number_restraints 0
_refine_ls_restrained_S_all 1.059
_refine_ls_R_factor_all 0.0592
_refine_ls_R_factor_gt 0.0459
_refine_ls_shift/su_max 0.000
_refine_ls_shift/su_mean 0.000
_refine_ls_structure_factor_coef Fsqd
_refine_ls_weighting_details 'calc w=1/[\s^2^(Fo^2^)+(0.0698P)^2^+0.0401P] where P=(Fo^2^+2Fc^2^)/3'
_refine_ls_weighting_scheme calc
_refine_ls_wR_factor_gt 0.1176
_refine_ls_wR_factor_ref 0.1252
_reflns_number_gt 3659
_reflns_number_total 4693
_reflns_threshold_expression >2sigma(I)
_cod_data_source_file om401208y_si_002.cif
_cod_data_source_block fis21d_21
_cod_original_cell_volume 886.8(3)
_cod_original_sg_symbol_H-M P-1
_cod_database_code 4082387

loop_
_symmetry_equiv_pos_as_xyz
'x, y, z'
'-x, -y, -z'

loop_
_atom_site_label
_atom_site_type_symbol
_atom_site_fract_x
_atom_site_fract_y
_atom_site_fract_z
_atom_site_U_iso_or_equiv
_atom_site_adp_type
_atom_site_occupancy
_atom_site_symmetry_multiplicity
_atom_site_calc_flag
_atom_site_refinement_flags
C1 C 0.08970(17) -0.01363(14) 0.30321(10) 0.0270(2) Uani 1 1 d .
C2 C -0.0200(2) -0.09558(17) 0.19442(12) 0.0380(3) Uani 1 1 d .
H2 H -0.0224 -0.0528 0.1337 0.046 Uiso 1 1 calc R
C3 C -0.1263(2) -0.23927(19) 0.17326(16) 0.0521(4) Uani 1 1 d .
H3 H -0.2003 -0.2932 0.0985 0.063 Uiso 1 1 calc R
C4 C -0.1248(2) -0.30324(17) 0.25947(18) 0.0541(5) Uani 1 1 d .
H4 H -0.1981 -0.4009 0.2448 0.065 Uiso 1 1 calc R
C5 C -0.0161(3) -0.22483(19) 0.36801(17) 0.0538(4) Uani 1 1 d .
H5 H -0.0141 -0.2687 0.4282 0.065 Uiso 1 1 calc R
C6 C 0.0907(2) -0.08147(17) 0.38926(13) 0.0399(3) Uani 1 1 d .
H6 H 0.1659 -0.0289 0.4641 0.048 Uiso 1 1 calc R
C7 C 0.35183(17) 0.22692(14) 0.24424(10) 0.0281(3) Uani 1 1 d .
C8 C 0.35319(18) 0.33690(14) 0.18778(11) 0.0288(3) Uani 1 1 d .
C9 C 0.46279(19) 0.35787(15) 0.11907(11) 0.0323(3) Uani 1 1 d .
H9 H 0.4608 0.4325 0.0813 0.039 Uiso 1 1 calc R
C10 C 0.57519(19) 0.26754(16) 0.10684(11) 0.0326(3) Uani 1 1 d .
C11 C 0.58403(19) 0.15946(15) 0.16245(11) 0.0324(3) Uani 1 1 d .
H11 H 0.6621 0.0993 0.1544 0.039 Uiso 1 1 calc R
C12 C 0.47257(18) 0.14286(15) 0.23115(11) 0.0297(3) Uani 1 1 d .
C13 C 0.2409(3) 0.53837(18) 0.15294(15) 0.0486(4) Uani 1 1 d .
H13A H 0.3667 0.6047 0.1768 0.073 Uiso 1 1 calc R
H13B H 0.1584 0.5920 0.1745 0.073 Uiso 1 1 calc R
H13C H 0.1967 0.4979 0.0711 0.073 Uiso 1 1 calc R
C14 C 0.7982(2) 0.2087(2) 0.02262(14) 0.0439(4) Uani 1 1 d .
H14A H 0.8931 0.2247 0.0950 0.066 Uiso 1 1 calc R
H14B H 0.8579 0.2368 -0.0313 0.066 Uiso 1 1 calc R
H14C H 0.7267 0.1054 -0.0058 0.066 Uiso 1 1 calc R
C15 C 0.5906(2) -0.04979(18) 0.28370(14) 0.0427(3) Uani 1 1 d .
H15A H 0.5536 -0.1069 0.2053 0.064 Uiso 1 1 calc R
H15B H 0.5766 -0.1159 0.3314 0.064 Uiso 1 1 calc R
H15C H 0.7204 0.0092 0.3079 0.064 Uiso 1 1 calc R
C16 C 0.5254(3) 0.3071(3) 0.51735(17) 0.0785(8) Uani 1 1 d .
H16A H 0.5811 0.2300 0.5335 0.118 Uiso 1 1 calc R
H16B H 0.5538 0.3822 0.5875 0.118 Uiso 1 1 calc R
H16C H 0.5760 0.3510 0.4653 0.118 Uiso 1 1 calc R
C17 C 0.0232(3) 0.39136(17) 0.36742(15) 0.0456(4) Uani 1 1 d .
H17A H 0.1093 0.4271 0.4447 0.068 Uiso 1 1 calc R
H17B H -0.1030 0.3856 0.3681 0.068 Uiso 1 1 calc R
H17C H 0.0582 0.4585 0.3238 0.068 Uiso 1 1 calc R
O1 O 0.24210(15) 0.42295(11) 0.20577(9) 0.0370(2) Uani 1 1 d .
O2 O 0.67641(16) 0.29558(13) 0.03710(9) 0.0442(3) Uani 1 1 d .
O3 O 0.47598(15) 0.04378(12) 0.29311(9) 0.0404(3) Uani 1 1 d .
O4 O 0.33414(15) 0.24797(12) 0.46873(8) 0.0421(3) Uani 1 1 d .
O5 O 0.03063(14) 0.25054(10) 0.31763(8) 0.0345(2) Uani 1 1 d .
Si Si 0.20830(5) 0.18525(4) 0.33627(3) 0.02642(11) Uani 1 1 d .

loop_
_atom_site_aniso_label
_atom_site_aniso_U_11
_atom_site_aniso_U_22
_atom_site_aniso_U_33
_atom_site_aniso_U_23
_atom_site_aniso_U_13
_atom_site_aniso_U_12
C1 0.0232(5) 0.0285(6) 0.0335(6) 0.0089(5) 0.0147(5) 0.0087(5)
C2 0.0390(8) 0.0380(7) 0.0361(7) 0.0055(6) 0.0121(6) 0.0135(6)
C3 0.0418(9) 0.0386(8) 0.0593(10) -0.0066(8) 0.0048(7) 0.0104(7)
C4 0.0396(9) 0.0276(7) 0.0929(14) 0.0128(8) 0.0235(9) 0.0060(6)
C5 0.0596(11) 0.0406(8) 0.0742(12) 0.0309(9) 0.0323(9) 0.0139(8)
C6 0.0447(8) 0.0378(7) 0.0412(7) 0.0184(6) 0.0167(6) 0.0103(6)
C7 0.0245(6) 0.0309(6) 0.0321(6) 0.0131(5) 0.0126(5) 0.0061(5)
C8 0.0272(6) 0.0279(6) 0.0310(6) 0.0098(5) 0.0097(5) 0.0056(5)
C9 0.0333(7) 0.0334(6) 0.0322(6) 0.0157(5) 0.0125(5) 0.0056(5)
C10 0.0294(6) 0.0387(7) 0.0317(6) 0.0133(5) 0.0145(5) 0.0046(5)
C11 0.0275(6) 0.0365(7) 0.0389(7) 0.0146(6) 0.0164(5) 0.0098(5)
C12 0.0245(6) 0.0334(6) 0.0366(6) 0.0169(5) 0.0136(5) 0.0079(5)
C13 0.0656(11) 0.0417(8) 0.0592(10) 0.0284(8) 0.0328(9) 0.0277(8)
C14 0.0409(8) 0.0564(9) 0.0448(8) 0.0192(7) 0.0268(7) 0.0138(7)
C15 0.0397(8) 0.0467(8) 0.0590(9) 0.0300(7) 0.0241(7) 0.0231(7)
C16 0.0415(10) 0.120(2) 0.0439(10) 0.0218(11) 0.0004(8) -0.0188(12)
C17 0.0511(9) 0.0342(7) 0.0643(10) 0.0135(7) 0.0333(8) 0.0192(7)
O1 0.0431(6) 0.0349(5) 0.0458(5) 0.0208(4) 0.0227(5) 0.0175(4)
O2 0.0463(6) 0.0559(7) 0.0488(6) 0.0285(5) 0.0317(5) 0.0187(5)
O3 0.0371(5) 0.0495(6) 0.0598(6) 0.0365(5) 0.0309(5) 0.0243(5)
O4 0.0347(6) 0.0508(6) 0.0328(5) 0.0076(5) 0.0104(4) 0.0012(5)
O5 0.0320(5) 0.0297(5) 0.0457(5) 0.0093(4) 0.0179(4) 0.0109(4)
Si 0.02364(17) 0.02751(18) 0.02972(18) 0.00923(13) 0.01193(13) 0.00533(13)

loop_
_atom_type_symbol
_atom_type_description
_atom_type_scat_dispersion_real
_atom_type_scat_dispersion_imag
_atom_type_scat_source
C C 0.0033 0.0016 'International Tables Vol C Tables 4.2.6.8 and 6.1.1.4'
H H 0.0000 0.0000 'International Tables Vol C Tables 4.2.6.8 and 6.1.1.4'
O O 0.0106 0.0060 'International Tables Vol C Tables 4.2.6.8 and 6.1.1.4'
Si Si 0.0817 0.0704 'International Tables Vol C Tables 4.2.6.8 and 6.1.1.4'

loop_
_geom_angle_atom_site_label_1
_geom_angle_atom_site_label_2
_geom_angle_atom_site_label_3
_geom_angle
C6 C1 C2 117.39(13)
C6 C1 Si 120.37(11)
C2 C1 Si 121.83(10)
C1 C2 C3 121.11(15)
C4 C3 C2 120.48(16)
C3 C4 C5 119.59(15)
C4 C5 C6 120.02(16)
C1 C6 C5 121.41(15)
C8 C7 C12 116.15(11)
C8 C7 Si 126.13(10)
C12 C7 Si 117.71(9)
O1 C8 C9 122.40(11)
O1 C8 C7 115.64(11)
C9 C8 C7 121.96(12)
C10 C9 C8 118.96(12)
O2 C10 C11 123.24(13)
O2 C10 C9 114.74(12)
C11 C10 C9 122.01(11)
C10 C11 C12 117.10(12)
O3 C12 C11 121.94(12)
O3 C12 C7 114.30(10)
C11 C12 C7 123.75(12)
C8 O1 C13 118.25(11)
C10 O2 C14 117.68(11)
C12 O3 C15 118.79(10)
C16 O4 Si 129.51(11)
C17 O5 Si 128.97(11)
O4 Si O5 107.85(6)
O4 Si C1 110.15(6)
O5 Si C1 100.83(6)
O4 Si C7 110.79(6)
O5 Si C7 114.30(6)
C1 Si C7 112.43(6)

loop_
_geom_bond_atom_site_label_1
_geom_bond_atom_site_label_2
_geom_bond_distance
C1 C6 1.3910(19)
C1 C2 1.394(2)
C1 Si 1.8650(14)
C2 C3 1.394(2)
C3 C4 1.369(3)
C4 C5 1.382(3)
C5 C6 1.393(2)
C7 C8 1.4058(18)
C7 C12 1.4062(18)
C7 Si 1.8748(13)
C8 O1 1.3706(16)
C8 C9 1.3972(17)
C9 C10 1.396(2)
C10 O2 1.3716(15)
C10 C11 1.3868(19)
C11 C12 1.4034(17)
C12 O3 1.3653(16)
C13 O1 1.4229(18)
C14 O2 1.4361(19)
C15 O3 1.4283(17)
C16 O4 1.393(2)
C17 O5 1.4216(17)
O4 Si 1.6310(12)
O5 Si 1.6367(11)

loop_
_geom_torsion_atom_site_label_1
_geom_torsion_atom_site_label_2
_geom_torsion_atom_site_label_3
_geom_torsion_atom_site_label_4
_geom_torsion
C6 C1 C2 C3 0.8(2)
Si C1 C2 C3 -171.83(12)
C1 C2 C3 C4 -0.1(2)
C2 C3 C4 C5 -0.4(3)
C3 C4 C5 C6 0.2(3)
C2 C1 C6 C5 -1.1(2)
Si C1 C6 C5 171.70(13)
C4 C5 C6 C1 0.6(3)
C12 C7 C8 O1 -176.79(11)
Si C7 C8 O1 2.06(18)
C12 C7 C8 C9 2.41(19)
Si C7 C8 C9 -178.75(10)
O1 C8 C9 C10 178.67(13)
C7 C8 C9 C10 -0.5(2)
C8 C9 C10 O2 179.48(12)
C8 C9 C10 C11 -1.2(2)
O2 C10 C11 C12 -179.96(13)
C9 C10 C11 C12 0.8(2)
C10 C11 C12 O3 -177.38(13)
C10 C11 C12 C7 1.3(2)
C8 C7 C12 O3 175.92(12)
Si C7 C12 O3 -3.03(16)
C8 C7 C12 C11 -2.9(2)
Si C7 C12 C11 178.17(11)
C9 C8 O1 C13 -0.6(2)
C7 C8 O1 C13 178.57(13)
C11 C10 O2 C14 -0.6(2)
C9 C10 O2 C14 178.68(13)
C11 C12 O3 C15 -2.8(2)
C7 C12 O3 C15 178.42(13)
C16 O4 Si O5 -134.6(2)
C16 O4 Si C1 116.2(2)
C16 O4 Si C7 -8.9(2)
C17 O5 Si O4 37.93(13)
C17 O5 Si C1 153.41(12)
C17 O5 Si C7 -85.75(13)
C6 C1 Si O4 10.51(13)
C2 C1 Si O4 -177.04(11)
C6 C1 Si O5 -103.23(12)
C2 C1 Si O5 69.22(12)
C6 C1 Si C7 134.61(11)
C2 C1 Si C7 -52.94(13)
C8 C7 Si O4 -103.31(13)
C12 C7 Si O4 75.52(12)
C8 C7 Si O5 18.78(14)
C12 C7 Si O5 -162.39(10)
C8 C7 Si C1 132.95(12)
C12 C7 Si C1 -48.22(12)
